data_1509312
loop_
_publ_author_name
'Buschow, K.H.J.'
'van Vucht, J.H.N.'
'van den Hoogenhof, W.W.'

_publ_section_title
;
 The crystal structures of Eu3 Ag2, Eu Ag and Eu Cu
;
_journal_name_full 'Journal of the Less-Common Metals'
_journal_page_first P17
_journal_page_last P22
_journal_paper_doi 10.1016/0022-5088(80)90384-7
_journal_volume 75
_journal_year 1980
_chemical_formula_sum 'Ag Eu'
_space_group_IT_number 62
_symmetry_space_group_name_Hall '-P 2ac 2n'
_symmetry_space_group_name_H-M 'P n m a'
_cell_angle_alpha 90
_cell_angle_beta 90
_cell_angle_gamma 90
_cell_formula_units_Z 4
_cell_length_a 8.037
_cell_length_b 4.764
_cell_length_c 6.258
_cell_volume 239.608
_citation_journal_id_ASTM JCOMAH
_cod_data_source_file silver1-2_222.cif
_cod_data_source_block Ag1Eu1
_cod_original_formula_sum 'Ag1 Eu1'
_cod_database_code 1509312

loop_
_symmetry_equiv_pos_as_xyz
x,y,z
-x+1/2,-y,z+1/2
x+1/2,-y+1/2,-z+1/2
-x,y+1/2,-z
-x,-y,-z
x-1/2,y,-z-1/2
-x-1/2,y-1/2,z-1/2
x,-y-1/2,z

loop_
_atom_site_label
_atom_site_type_symbol
_atom_site_fract_x
_atom_site_fract_y
_atom_site_fract_z
_atom_site_occupancy
_atom_site_U_iso_or_equiv
Eu1 Eu 0.179 0.25 0.135 1 0.0
Ag1 Ag 0.056 0.25 0.62 1 0.0
